data_4340476
loop_
_publ_author_name
'Amir, Aviran'
'Ezra, Alon'
'Shimon, Linda J. W.'
'Fischer, Bilha'

_publ_section_title
;
 Novel Cu(I)-Selective Chelators Based on a Bis(phosphorothioyl)amide
 Scaffold.
;
_journal_issue 15
_journal_name_full 'Inorganic chemistry'
_journal_page_first 7901
_journal_paper_doi 10.1021/ic500465z
_journal_volume 53
_journal_year 2014
_chemical_formula_moiety 'C6 H13 N P2 S6'
_chemical_formula_sum 'C6 H13 N P2 S6'
_chemical_formula_weight 353.47
_chemical_name_systematic
; 
 ? 
;
_space_group_IT_number 14
_symmetry_cell_setting monoclinic
_symmetry_space_group_name_Hall '-P 2yn'
_symmetry_space_group_name_H-M 'P 1 21/n 1'
_atom_sites_solution_hydrogens geom
_atom_sites_solution_primary direct
_atom_sites_solution_secondary difmap
_audit_creation_method SHELXL-97
_cell_angle_alpha 90.00
_cell_angle_beta 106.102(2)
_cell_angle_gamma 90.00
_cell_formula_units_Z 4
_cell_length_a 8.2348(4)
_cell_length_b 16.6337(8)
_cell_length_c 10.4261(5)
_cell_measurement_reflns_used 8014
_cell_measurement_temperature 100(2)
_cell_measurement_theta_max 28.40
_cell_measurement_theta_min 2.35
_cell_volume 1372.09(12)
_computing_cell_refinement 'Bruker Apex2'
_computing_data_collection 'Bruker Apex2'
_computing_data_reduction 'Bruker Apex2'
_computing_structure_refinement 'SHELXL-97 (Sheldrick, 1997)'
_computing_structure_solution 'SHELXS-97 (Sheldrick, 1990)'
_diffrn_ambient_temperature 100(2)
_diffrn_measured_fraction_theta_full 0.969
_diffrn_measured_fraction_theta_max 0.969
_diffrn_measurement_device_type 'Bruker KappaApex2 CCD'
_diffrn_measurement_method 'phi and omega scans'
_diffrn_radiation_monochromator graphite
_diffrn_radiation_source 'fine-focus sealed tube'
_diffrn_radiation_type MoK\a
_diffrn_radiation_wavelength 0.71073
_diffrn_reflns_av_R_equivalents 0.0245
_diffrn_reflns_av_sigmaI/netI 0.0258
_diffrn_reflns_limit_h_max 10
_diffrn_reflns_limit_h_min -10
_diffrn_reflns_limit_k_max 17
_diffrn_reflns_limit_k_min -22
_diffrn_reflns_limit_l_max 12
_diffrn_reflns_limit_l_min -13
_diffrn_reflns_number 10250
_diffrn_reflns_theta_full 28.40
_diffrn_reflns_theta_max 28.40
_diffrn_reflns_theta_min 2.37
_exptl_absorpt_coefficient_mu 1.198
_exptl_absorpt_correction_T_max 0.7539
_exptl_absorpt_correction_T_min 0.7539
_exptl_absorpt_correction_type multi-scan
_exptl_absorpt_process_details SADABS
_exptl_crystal_colour colorless
_exptl_crystal_density_diffrn 1.711
_exptl_crystal_density_method 'not measured'
_exptl_crystal_description prism
_exptl_crystal_F_000 728
_exptl_crystal_size_max 0.25
_exptl_crystal_size_mid 0.25
_exptl_crystal_size_min 0.25
_refine_diff_density_max 0.586
_refine_diff_density_min -0.481
_refine_diff_density_rms 0.079
_refine_ls_extinction_method none
_refine_ls_goodness_of_fit_ref 1.089
_refine_ls_hydrogen_treatment constr
_refine_ls_matrix_type full
_refine_ls_number_parameters 137
_refine_ls_number_reflns 3325
_refine_ls_number_restraints 0
_refine_ls_restrained_S_all 1.089
_refine_ls_R_factor_all 0.0262
_refine_ls_R_factor_gt 0.0245
_refine_ls_shift/su_max 0.002
_refine_ls_shift/su_mean 0.000
_refine_ls_structure_factor_coef Fsqd
_refine_ls_weighting_details 'calc w=1/[\s^2^(Fo^2^)+(0.0320P)^2^+0.6898P] where P=(Fo^2^+2Fc^2^)/3'
_refine_ls_weighting_scheme calc
_refine_ls_wR_factor_gt 0.0624
_refine_ls_wR_factor_ref 0.0633
_reflns_number_gt 3163
_reflns_number_total 3325
_reflns_threshold_expression >2sigma(I)
_cod_data_source_file ic500465z_si_004.cif
_cod_data_source_block aa75
_cod_depositor_comments 'Adding full bibliography for 4340476--4340478.cif.'
_cod_original_cell_volume 1372.09(11)
_cod_original_sg_symbol_H-M P2(1)/n
_cod_database_code 4340476

loop_
_symmetry_equiv_pos_as_xyz
'x, y, z'
'-x+1/2, y+1/2, -z+1/2'
'-x, -y, -z'
'x-1/2, -y-1/2, z-1/2'

loop_
_atom_site_label
_atom_site_type_symbol
_atom_site_fract_x
_atom_site_fract_y
_atom_site_fract_z
_atom_site_U_iso_or_equiv
_atom_site_adp_type
_atom_site_occupancy
_atom_site_symmetry_multiplicity
_atom_site_calc_flag
_atom_site_refinement_flags
S1 S 0.16338(5) 0.13884(2) 0.53817(4) 0.01232(9) Uani 1 1 d .
S2 S 0.36739(5) 0.22299(2) 0.81027(3) 0.01056(9) Uani 1 1 d .
S3 S 0.55814(5) 0.18455(2) 0.55510(4) 0.01406(9) Uani 1 1 d .
S4 S 0.62657(5) -0.05665(2) 0.94920(3) 0.01051(9) Uani 1 1 d .
S5 S 0.82584(5) -0.00430(2) 0.73947(4) 0.01117(9) Uani 1 1 d .
S6 S 0.73594(5) 0.14471(2) 0.92582(4) 0.01286(9) Uani 1 1 d .
P1 P 0.40974(5) 0.14844(2) 0.65918(3) 0.00708(9) Uani 1 1 d .
P2 P 0.65594(4) 0.04414(2) 0.83740(3) 0.00710(9) Uani 1 1 d .
C1 C 0.14496(19) 0.24523(10) 0.72935(15) 0.0133(3) Uani 1 1 d .
H1A H 0.0893 0.2639 0.7968 0.016 Uiso 1 1 calc R
H1B H 0.1365 0.2886 0.6628 0.016 Uiso 1 1 calc R
N1 N 0.46359(15) 0.05551(7) 0.72866(11) 0.0073(2) Uani 1 1 d .
C2 C 0.05704(19) 0.17056(10) 0.66102(16) 0.0148(3) Uani 1 1 d .
H2A H -0.0633 0.1823 0.6167 0.018 Uiso 1 1 calc R
H2B H 0.0626 0.1273 0.7274 0.018 Uiso 1 1 calc R
C3 C 0.8391(2) -0.10668(10) 0.80481(16) 0.0146(3) Uani 1 1 d .
H3A H 0.7471 -0.1398 0.7480 0.018 Uiso 1 1 calc R
H3B H 0.9484 -0.1311 0.8040 0.018 Uiso 1 1 calc R
C4 C 0.8238(2) -0.10453(10) 0.94631(16) 0.0149(3) Uani 1 1 d .
H4A H 0.9201 -0.0743 1.0042 0.018 Uiso 1 1 calc R
H4B H 0.8272 -0.1600 0.9814 0.018 Uiso 1 1 calc R
C5 C 0.39064(18) -0.01618(9) 0.64525(14) 0.0099(3) Uani 1 1 d .
H5A H 0.4789 -0.0581 0.6567 0.012 Uiso 1 1 calc R
H5B H 0.3559 -0.0003 0.5500 0.012 Uiso 1 1 calc R
C6 C 0.23948(19) -0.05099(10) 0.68216(17) 0.0155(3) Uani 1 1 d .
H6A H 0.2710 -0.0632 0.7779 0.023 Uiso 1 1 calc R
H6B H 0.2029 -0.1004 0.6312 0.023 Uiso 1 1 calc R
H6C H 0.1469 -0.0119 0.6613 0.023 Uiso 1 1 calc R

loop_
_atom_site_aniso_label
_atom_site_aniso_U_11
_atom_site_aniso_U_22
_atom_site_aniso_U_33
_atom_site_aniso_U_23
_atom_site_aniso_U_13
_atom_site_aniso_U_12
S1 0.01110(18) 0.0126(2) 0.01011(17) -0.00176(13) -0.00223(13) 0.00367(13)
S2 0.01113(17) 0.00895(18) 0.01075(17) -0.00332(13) 0.00162(13) 0.00152(13)
S3 0.01816(19) 0.0114(2) 0.01576(18) 0.00285(14) 0.01000(15) -0.00012(14)
S4 0.01181(18) 0.01017(19) 0.01054(17) 0.00346(13) 0.00476(13) 0.00392(13)
S5 0.01043(17) 0.01142(19) 0.01350(17) 0.00053(13) 0.00637(14) 0.00143(13)
S6 0.01055(18) 0.01000(19) 0.01510(18) -0.00469(13) -0.00133(14) -0.00029(13)
P1 0.00818(18) 0.00563(18) 0.00723(17) 0.00019(12) 0.00182(13) 0.00074(13)
P2 0.00650(17) 0.00673(19) 0.00742(16) -0.00014(12) 0.00085(13) 0.00091(13)
C1 0.0115(7) 0.0135(8) 0.0152(7) -0.0023(6) 0.0040(6) 0.0035(6)
N1 0.0065(5) 0.0050(6) 0.0085(5) -0.0003(4) -0.0011(4) -0.0004(4)
C2 0.0095(7) 0.0170(8) 0.0177(7) -0.0021(6) 0.0036(6) -0.0004(6)
C3 0.0172(7) 0.0114(8) 0.0174(7) 0.0010(6) 0.0083(6) 0.0065(6)
C4 0.0152(7) 0.0144(8) 0.0155(7) 0.0048(6) 0.0049(6) 0.0089(6)
C5 0.0107(7) 0.0060(7) 0.0112(6) -0.0040(5) -0.0002(5) -0.0004(5)
C6 0.0111(7) 0.0093(8) 0.0244(8) 0.0002(6) 0.0021(6) -0.0025(6)

loop_
_atom_type_symbol
_atom_type_description
_atom_type_scat_dispersion_real
_atom_type_scat_dispersion_imag
_atom_type_scat_source
C C 0.0033 0.0016 'International Tables Vol C Tables 4.2.6.8 and 6.1.1.4'
H H 0.0000 0.0000 'International Tables Vol C Tables 4.2.6.8 and 6.1.1.4'
N N 0.0061 0.0033 'International Tables Vol C Tables 4.2.6.8 and 6.1.1.4'
P P 0.1023 0.0942 'International Tables Vol C Tables 4.2.6.8 and 6.1.1.4'
S S 0.1246 0.1234 'International Tables Vol C Tables 4.2.6.8 and 6.1.1.4'

loop_
_geom_angle_atom_site_label_1
_geom_angle_atom_site_label_2
_geom_angle_atom_site_label_3
_geom_angle
C2 S1 P1 97.46(5)
C1 S2 P1 97.26(5)
C4 S4 P2 95.74(5)
C3 S5 P2 98.90(5)
N1 P1 S3 112.74(5)
N1 P1 S1 106.40(4)
S3 P1 S1 110.16(2)
N1 P1 S2 106.97(4)
S3 P1 S2 119.73(2)
S1 P1 S2 99.38(2)
N1 P2 S6 110.86(5)
N1 P2 S4 103.44(5)
S6 P2 S4 120.24(2)
N1 P2 S5 110.10(5)
S6 P2 S5 112.17(2)
S4 P2 S5 99.11(2)
C2 C1 S2 109.78(11)
C2 C1 H1A 109.7
S2 C1 H1A 109.7
C2 C1 H1B 109.7
S2 C1 H1B 109.7
H1A C1 H1B 108.2
C5 N1 P2 116.86(9)
C5 N1 P1 117.22(9)
P2 N1 P1 118.11(7)
C1 C2 S1 107.99(10)
C1 C2 H2A 110.1
S1 C2 H2A 110.1
C1 C2 H2B 110.1
S1 C2 H2B 110.1
H2A C2 H2B 108.4
C4 C3 S5 109.19(11)
C4 C3 H3A 109.8
S5 C3 H3A 109.8
C4 C3 H3B 109.8
S5 C3 H3B 109.8
H3A C3 H3B 108.3
C3 C4 S4 110.03(11)
C3 C4 H4A 109.7
S4 C4 H4A 109.7
C3 C4 H4B 109.7
S4 C4 H4B 109.7
H4A C4 H4B 108.2
N1 C5 C6 112.43(12)
N1 C5 H5A 109.1
C6 C5 H5A 109.1
N1 C5 H5B 109.1
C6 C5 H5B 109.1
H5A C5 H5B 107.9
C5 C6 H6A 109.5
C5 C6 H6B 109.5
H6A C6 H6B 109.5
C5 C6 H6C 109.5
H6A C6 H6C 109.5
H6B C6 H6C 109.5

loop_
_geom_bond_atom_site_label_1
_geom_bond_atom_site_label_2
_geom_bond_distance
S1 C2 1.8188(16)
S1 P1 2.0768(5)
S2 C1 1.8294(16)
S2 P1 2.1085(5)
S3 P1 1.9410(5)
S4 C4 1.8167(15)
S4 P2 2.0938(5)
S5 C3 1.8261(16)
S5 P2 2.1075(5)
S6 P2 1.9353(5)
P1 N1 1.7124(13)
P2 N1 1.6835(12)
C1 C2 1.513(2)
C1 H1A 0.9900
C1 H1B 0.9900
N1 C5 1.4998(18)
C2 H2A 0.9900
C2 H2B 0.9900
C3 C4 1.515(2)
C3 H3A 0.9900
C3 H3B 0.9900
C4 H4A 0.9900
C4 H4B 0.9900
C5 C6 1.516(2)
C5 H5A 0.9900
C5 H5B 0.9900
C6 H6A 0.9800
C6 H6B 0.9800
C6 H6C 0.9800

loop_
_geom_torsion_atom_site_label_1
_geom_torsion_atom_site_label_2
_geom_torsion_atom_site_label_3
_geom_torsion_atom_site_label_4
_geom_torsion
C2 S1 P1 N1 92.77(7)
C2 S1 P1 S3 -144.73(6)
C2 S1 P1 S2 -18.14(6)
C1 S2 P1 N1 -118.28(7)
C1 S2 P1 S3 111.95(6)
C1 S2 P1 S1 -7.82(6)
C4 S4 P2 N1 135.77(7)
C4 S4 P2 S6 -99.97(6)
C4 S4 P2 S5 22.42(6)
C3 S5 P2 N1 -105.66(7)
C3 S5 P2 S6 130.38(6)
C3 S5 P2 S4 2.36(6)
P1 S2 C1 C2 39.46(11)
S6 P2 N1 C5 175.70(9)
S4 P2 N1 C5 -54.12(10)
S5 P2 N1 C5 50.99(11)
S6 P2 N1 P1 27.28(9)
S4 P2 N1 P1 157.46(6)
S5 P2 N1 P1 -97.43(7)
S3 P1 N1 C5 -87.08(10)
S1 P1 N1 C5 33.77(11)
S2 P1 N1 C5 139.28(9)
S3 P1 N1 P2 61.23(8)
S1 P1 N1 P2 -177.92(6)
S2 P1 N1 P2 -72.41(8)
S2 C1 C2 S1 -59.49(12)
P1 S1 C2 C1 46.55(11)
P2 S5 C3 C4 -33.62(12)
S5 C3 C4 S4 57.53(14)
P2 S4 C4 C3 -49.20(12)
P2 N1 C5 C6 111.27(12)
P1 N1 C5 C6 -100.02(13)
